data_7061922
loop_
_publ_author_name
'Purushotham, Manasa'
'Paul, Bishwajit'
'Gajula, Siva Nageswara Rao'
'Sahariah, Biswajit'
'Sonti, Rajesh'

_publ_section_title
;
 Deciphering C--H&#x22EF;O/X weak hydrogen bonding and halogen bonding
 interactions in aromatic peptoids
;
_journal_issue 41
_journal_name_full 'New Journal of Chemistry'
_journal_page_first 19648
_journal_page_last 19657
_journal_paper_doi 10.1039/D2NJ02616C
_journal_volume 46
_journal_year 2022
_chemical_formula_moiety 'C19 H20 N2 O4'
_chemical_formula_sum 'C19 H20 N2 O4'
_chemical_formula_weight 340.37
_space_group_crystal_system triclinic
_space_group_IT_number 2
_space_group_name_Hall '-P 1'
_space_group_name_H-M_alt 'P -1'
_atom_sites_solution_hydrogens geom
_audit_creation_method SHELXL-2014/7
_audit_update_record
;
2022-01-22 deposited with the CCDC.	2022-09-05 downloaded from the CCDC.
;
_cell_angle_alpha 101.727(12)
_cell_angle_beta 97.628(11)
_cell_angle_gamma 104.253(13)
_cell_formula_units_Z 2
_cell_length_a 8.4482(19)
_cell_length_b 10.535(3)
_cell_length_c 10.731(3)
_cell_measurement_reflns_used 1614
_cell_measurement_temperature 296(2)
_cell_measurement_theta_max 45.332
_cell_measurement_theta_min 5.797
_cell_volume 889.4(4)
_computing_cell_refinement 'APEX2/SAINT (Bruker, 2004)'
_computing_data_collection 'APEX2 (Bruker, 2004)'
_computing_data_reduction 'SAINT/XPREP (Bruker, 2004)'
_computing_molecular_graphics 'ORTEP3 (Farrugia, 1997) and Mercury (Bruno et al., 2002)'
_computing_publication_material 'SHELXL-97 (Sheldrick, 2008)'
_computing_structure_refinement 'SHELXL-97 (Sheldrick, 2008)'
_computing_structure_solution 'SIR92 (Altornare et al., 2014)'
_diffrn_ambient_temperature 296(2)
_diffrn_measured_fraction_theta_full 0.993
_diffrn_measured_fraction_theta_max 0.959
_diffrn_measurement_device_type 'Bruker axs kappa apex2 CCD Diffractometer'
_diffrn_measurement_method '\w and \f scan'
_diffrn_radiation_type MoK\a
_diffrn_radiation_wavelength 0.71073
_diffrn_reflns_av_R_equivalents 0.1196
_diffrn_reflns_av_unetI/netI 0.1138
_diffrn_reflns_Laue_measured_fraction_full 0.993
_diffrn_reflns_Laue_measured_fraction_max 0.959
_diffrn_reflns_limit_h_max 11
_diffrn_reflns_limit_h_min -11
_diffrn_reflns_limit_k_max 13
_diffrn_reflns_limit_k_min -14
_diffrn_reflns_limit_l_max 10
_diffrn_reflns_limit_l_min -14
_diffrn_reflns_number 7437
_diffrn_reflns_point_group_measured_fraction_full 0.993
_diffrn_reflns_point_group_measured_fraction_max 0.959
_diffrn_reflns_theta_full 25.242
_diffrn_reflns_theta_max 28.479
_diffrn_reflns_theta_min 2.478
_exptl_absorpt_coefficient_mu 0.090
_exptl_absorpt_correction_T_max 0.987
_exptl_absorpt_correction_T_min 0.982
_exptl_absorpt_correction_type multi-scan
_exptl_absorpt_process_details 'SADABS V2012/1 (Bruker AXS Inc.)'
_exptl_crystal_colour colorless
_exptl_crystal_density_diffrn 1.271
_exptl_crystal_description block
_exptl_crystal_F_000 360
_exptl_crystal_size_max 0.200
_exptl_crystal_size_mid 0.200
_exptl_crystal_size_min 0.150
_refine_diff_density_max 0.218
_refine_diff_density_min -0.203
_refine_diff_density_rms 0.051
_refine_ls_extinction_coef 0.014(4)
_refine_ls_extinction_expression Fc^*^=kFc[1+0.001xFc^2^\l^3^/sin(2\q)]^-1/4^
_refine_ls_extinction_method 'SHELXL-2014/7 (Sheldrick 2014'
_refine_ls_goodness_of_fit_ref 0.882
_refine_ls_hydrogen_treatment constr
_refine_ls_matrix_type full
_refine_ls_number_parameters 229
_refine_ls_number_reflns 4317
_refine_ls_number_restraints 0
_refine_ls_restrained_S_all 0.882
_refine_ls_R_factor_all 0.1213
_refine_ls_R_factor_gt 0.0611
_refine_ls_shift/su_max 0.000
_refine_ls_shift/su_mean 0.000
_refine_ls_structure_factor_coef Fsqd
_refine_ls_weighting_details 'w=1/[\s^2^(Fo^2^)+(0.0576P)^2^] where P=(Fo^2^+2Fc^2^)/3'
_refine_ls_weighting_scheme calc
_refine_ls_wR_factor_gt 0.1398
_refine_ls_wR_factor_ref 0.1678
_reflns_Friedel_coverage 0.000
_reflns_number_gt 2073
_reflns_number_total 4317
_reflns_threshold_expression 'I > 2\s(I)'
_cod_data_source_file d2nj02616c2.cif
_cod_data_source_block shelx_CCDC4
_cod_depositor_comments 'Adding full bibliography for 7061918--7061922.cif.'
_cod_database_code 7061922
_shelx_shelxl_version_number 2014/7
_shelx_space_group_comment
;
The symmetry employed for this shelxl refinement is uniquely defined
by the following loop, which should always be used as a source of
symmetry information in preference to the above space-group names.
They are only intended as comments.
;
_shelx_estimated_absorpt_t_min 0.982
_shelx_estimated_absorpt_t_max 0.987

loop_
_space_group_symop_operation_xyz
'x, y, z'
'-x, -y, -z'

loop_
_atom_site_label
_atom_site_type_symbol
_atom_site_fract_x
_atom_site_fract_y
_atom_site_fract_z
_atom_site_U_iso_or_equiv
_atom_site_adp_type
_atom_site_occupancy
_atom_site_site_symmetry_order
_atom_site_calc_flag
_atom_site_refinement_flags_posn
_atom_site_refinement_flags_adp
_atom_site_refinement_flags_occupancy
_atom_site_disorder_assembly
_atom_site_disorder_group
C1 C 1.1167(3) 0.8609(3) 0.4353(2) 0.0698(7) Uani 1 1 d . . . . .
H1 H 1.0565 0.8806 0.3663 0.084 Uiso 1 1 calc R U . . .
C2 C 1.2812(3) 0.8691(3) 0.4399(2) 0.0666(7) Uani 1 1 d . . . . .
H2 H 1.3342 0.8948 0.3747 0.080 Uiso 1 1 calc R U . . .
C3 C 1.3664(3) 0.8390(3) 0.5413(3) 0.0665(7) Uani 1 1 d . . . . .
H3 H 1.4785 0.8445 0.5451 0.080 Uiso 1 1 calc R U . . .
C4 C 1.2901(3) 0.8008(2) 0.6380(2) 0.0562(6) Uani 1 1 d . . . . .
H4 H 1.3509 0.7808 0.7065 0.067 Uiso 1 1 calc R U . . .
C5 C 1.1240(2) 0.7918(2) 0.63477(19) 0.0443(5) Uani 1 1 d . . . . .
C6 C 1.0399(3) 0.8235(3) 0.5331(2) 0.0618(7) Uani 1 1 d . . . . .
H6 H 0.9282 0.8197 0.5298 0.074 Uiso 1 1 calc R U . . .
C7 C 1.0434(2) 0.7452(2) 0.7414(2) 0.0530(6) Uani 1 1 d . . . . .
H7A H 1.0484 0.6538 0.7389 0.064 Uiso 1 1 calc R U . . .
H7B H 1.1075 0.8023 0.8244 0.064 Uiso 1 1 calc R U . . .
C8 C 0.7385(3) 0.6443(2) 0.6587(2) 0.0486(5) Uani 1 1 d . . . . .
C9 C 0.7729(3) 0.5213(2) 0.5872(2) 0.0682(7) Uani 1 1 d . . . . .
H9A H 0.7991 0.4693 0.6468 0.102 Uiso 1 1 calc R U . . .
H9B H 0.8655 0.5468 0.5455 0.102 Uiso 1 1 calc R U . . .
H9C H 0.6765 0.4681 0.5230 0.102 Uiso 1 1 calc R U . . .
C10 C 0.8402(3) 0.8704(2) 0.79687(19) 0.0503(5) Uani 1 1 d . . . . .
H10A H 0.7487 0.8844 0.7417 0.060 Uiso 1 1 calc R U . . .
H10B H 0.9377 0.9448 0.8034 0.060 Uiso 1 1 calc R U . . .
C11 C 0.7992(2) 0.8779(2) 0.9304(2) 0.0461(5) Uani 1 1 d . . . . .
C12 C 0.7403(2) 0.7335(2) 1.08516(19) 0.0434(5) Uani 1 1 d . . . . .
C13 C 0.7176(2) 0.6004(2) 1.09852(19) 0.0467(5) Uani 1 1 d . . . . .
C14 C 0.6617(3) 0.5681(3) 1.2080(2) 0.0627(7) Uani 1 1 d . . . . .
H14 H 0.6444 0.4800 1.2171 0.075 Uiso 1 1 calc R U . . .
C15 C 0.6320(3) 0.6626(3) 1.3016(2) 0.0701(8) Uani 1 1 d . . . . .
H15 H 0.5940 0.6394 1.3736 0.084 Uiso 1 1 calc R U . . .
C16 C 0.6589(3) 0.7933(3) 1.2887(2) 0.0661(7) Uani 1 1 d . . . . .
H16 H 0.6417 0.8588 1.3539 0.079 Uiso 1 1 calc R U . . .
C17 C 0.7104(3) 0.8283(2) 1.1819(2) 0.0552(6) Uani 1 1 d . . . . .
H17 H 0.7256 0.9166 1.1741 0.066 Uiso 1 1 calc R U . . .
C18 C 0.7539(3) 0.4973(2) 1.0014(2) 0.0540(6) Uani 1 1 d . . . . .
C19 C 0.7448(4) 0.2687(3) 0.9330(3) 0.0888(9) Uani 1 1 d . . . . .
H19A H 0.6997 0.2707 0.8467 0.133 Uiso 1 1 calc R U . . .
H19B H 0.6926 0.1832 0.9489 0.133 Uiso 1 1 calc R U . . .
H19C H 0.8625 0.2808 0.9419 0.133 Uiso 1 1 calc R U . . .
N1 N 0.8715(2) 0.74767(17) 0.73369(15) 0.0443(4) Uani 1 1 d . . . . .
N2 N 0.7888(2) 0.76414(16) 0.97223(15) 0.0468(4) Uani 1 1 d . . . . .
H2N H 0.8158 0.7013 0.9224 0.056 Uiso 1 1 calc R U . . .
O1 O 0.7144(2) 0.37521(16) 1.02491(16) 0.0717(5) Uani 1 1 d . . . . .
O2 O 0.8137(2) 0.51556(17) 0.90723(16) 0.0738(5) Uani 1 1 d . . . . .
O3 O 0.7799(2) 0.98089(17) 0.99096(17) 0.0751(5) Uani 1 1 d . . . . .
O4 O 0.59903(18) 0.65746(17) 0.65324(16) 0.0684(5) Uani 1 1 d . . . . .

loop_
_atom_site_aniso_label
_atom_site_aniso_U_11
_atom_site_aniso_U_22
_atom_site_aniso_U_33
_atom_site_aniso_U_23
_atom_site_aniso_U_13
_atom_site_aniso_U_12
C1 0.0655(16) 0.095(2) 0.0557(14) 0.0357(15) 0.0166(13) 0.0182(14)
C2 0.0677(16) 0.0698(17) 0.0648(15) 0.0189(14) 0.0344(14) 0.0104(13)
C3 0.0481(14) 0.0747(18) 0.0832(18) 0.0219(15) 0.0274(14) 0.0193(12)
C4 0.0472(13) 0.0602(15) 0.0634(14) 0.0155(12) 0.0105(11) 0.0189(11)
C5 0.0413(11) 0.0485(12) 0.0448(11) 0.0138(10) 0.0092(10) 0.0131(9)
C6 0.0439(12) 0.0896(19) 0.0588(14) 0.0362(14) 0.0145(11) 0.0145(12)
C7 0.0481(12) 0.0683(15) 0.0487(12) 0.0258(12) 0.0081(10) 0.0190(11)
C8 0.0582(14) 0.0495(13) 0.0394(11) 0.0173(11) 0.0124(11) 0.0106(11)
C9 0.0784(17) 0.0622(16) 0.0601(14) 0.0123(13) 0.0152(13) 0.0141(13)
C10 0.0589(13) 0.0453(12) 0.0486(12) 0.0195(11) 0.0109(11) 0.0112(10)
C11 0.0505(12) 0.0418(12) 0.0498(12) 0.0146(11) 0.0137(10) 0.0149(10)
C12 0.0415(11) 0.0507(13) 0.0395(11) 0.0152(10) 0.0115(9) 0.0104(9)
C13 0.0476(12) 0.0523(13) 0.0413(11) 0.0199(11) 0.0063(10) 0.0103(10)
C14 0.0642(15) 0.0708(17) 0.0553(14) 0.0321(14) 0.0114(12) 0.0094(12)
C15 0.0625(16) 0.104(2) 0.0474(14) 0.0308(15) 0.0203(12) 0.0143(15)
C16 0.0625(15) 0.088(2) 0.0488(13) 0.0127(14) 0.0230(12) 0.0188(14)
C17 0.0542(13) 0.0600(15) 0.0518(12) 0.0118(12) 0.0191(11) 0.0141(11)
C18 0.0656(15) 0.0490(13) 0.0479(13) 0.0217(12) -0.0006(12) 0.0151(11)
C19 0.121(2) 0.0500(16) 0.090(2) 0.0193(16) -0.0150(18) 0.0305(16)
N1 0.0443(10) 0.0500(11) 0.0408(9) 0.0167(9) 0.0128(8) 0.0101(8)
N2 0.0631(11) 0.0428(10) 0.0423(9) 0.0146(8) 0.0215(9) 0.0197(8)
O1 0.0997(13) 0.0478(10) 0.0687(11) 0.0266(9) 0.0045(10) 0.0187(9)
O2 0.1192(15) 0.0575(11) 0.0615(10) 0.0241(9) 0.0336(10) 0.0389(10)
O3 0.1141(14) 0.0518(10) 0.0760(11) 0.0224(9) 0.0387(11) 0.0373(10)
O4 0.0453(9) 0.0788(12) 0.0798(12) 0.0194(10) 0.0108(9) 0.0154(8)

loop_
_atom_type_symbol
_atom_type_description
_atom_type_scat_dispersion_real
_atom_type_scat_dispersion_imag
_atom_type_scat_source
C C 0.0033 0.0016 'International Tables Vol C Tables 4.2.6.8 and 6.1.1.4'
H H 0.0000 0.0000 'International Tables Vol C Tables 4.2.6.8 and 6.1.1.4'
N N 0.0061 0.0033 'International Tables Vol C Tables 4.2.6.8 and 6.1.1.4'
O O 0.0106 0.0060 'International Tables Vol C Tables 4.2.6.8 and 6.1.1.4'

loop_
_geom_angle_atom_site_label_1
_geom_angle_atom_site_label_2
_geom_angle_atom_site_label_3
_geom_angle
_geom_angle_site_symmetry_1
_geom_angle_site_symmetry_3
_geom_angle_publ_flag
C2 C1 C6 119.9(2) . . ?
C2 C1 H1 120.0 . . ?
C6 C1 H1 120.0 . . ?
C3 C2 C1 119.0(2) . . ?
C3 C2 H2 120.5 . . ?
C1 C2 H2 120.5 . . ?
C2 C3 C4 121.2(2) . . ?
C2 C3 H3 119.4 . . ?
C4 C3 H3 119.4 . . ?
C3 C4 C5 120.6(2) . . ?
C3 C4 H4 119.7 . . ?
C5 C4 H4 119.7 . . ?
C6 C5 C4 117.75(19) . . ?
C6 C5 C7 123.39(17) . . ?
C4 C5 C7 118.84(17) . . ?
C5 C6 C1 121.5(2) . . ?
C5 C6 H6 119.2 . . ?
C1 C6 H6 119.2 . . ?
N1 C7 C5 114.48(15) . . ?
N1 C7 H7A 108.6 . . ?
C5 C7 H7A 108.6 . . ?
N1 C7 H7B 108.6 . . ?
C5 C7 H7B 108.6 . . ?
H7A C7 H7B 107.6 . . ?
O4 C8 N1 119.2(2) . . ?
O4 C8 C9 122.8(2) . . ?
N1 C8 C9 118.0(2) . . ?
C8 C9 H9A 109.5 . . ?
C8 C9 H9B 109.5 . . ?
H9A C9 H9B 109.5 . . ?
C8 C9 H9C 109.5 . . ?
H9A C9 H9C 109.5 . . ?
H9B C9 H9C 109.5 . . ?
N1 C10 C11 116.68(16) . . ?
N1 C10 H10A 108.1 . . ?
C11 C10 H10A 108.1 . . ?
N1 C10 H10B 108.1 . . ?
C11 C10 H10B 108.1 . . ?
H10A C10 H10B 107.3 . . ?
O3 C11 N2 125.39(19) . . ?
O3 C11 C10 119.69(18) . . ?
N2 C11 C10 114.92(18) . . ?
C17 C12 N2 122.41(19) . . ?
C17 C12 C13 119.09(18) . . ?
N2 C12 C13 118.48(19) . . ?
C14 C13 C12 118.6(2) . . ?
C14 C13 C18 120.1(2) . . ?
C12 C13 C18 121.32(17) . . ?
C15 C14 C13 121.4(2) . . ?
C15 C14 H14 119.3 . . ?
C13 C14 H14 119.3 . . ?
C14 C15 C16 119.4(2) . . ?
C14 C15 H15 120.3 . . ?
C16 C15 H15 120.3 . . ?
C17 C16 C15 121.0(2) . . ?
C17 C16 H16 119.5 . . ?
C15 C16 H16 119.5 . . ?
C16 C17 C12 120.5(2) . . ?
C16 C17 H17 119.7 . . ?
C12 C17 H17 119.7 . . ?
O2 C18 O1 120.8(2) . . ?
O2 C18 C13 126.02(19) . . ?
O1 C18 C13 113.1(2) . . ?
O1 C19 H19A 109.5 . . ?
O1 C19 H19B 109.5 . . ?
H19A C19 H19B 109.5 . . ?
O1 C19 H19C 109.5 . . ?
H19A C19 H19C 109.5 . . ?
H19B C19 H19C 109.5 . . ?
C8 N1 C10 118.25(17) . . ?
C8 N1 C7 123.64(19) . . ?
C10 N1 C7 117.78(18) . . ?
C11 N2 C12 129.41(18) . . ?
C11 N2 H2N 115.3 . . ?
C12 N2 H2N 115.3 . . ?
C18 O1 C19 116.3(2) . . ?

loop_
_geom_bond_atom_site_label_1
_geom_bond_atom_site_label_2
_geom_bond_distance
_geom_bond_site_symmetry_2
_geom_bond_publ_flag
C1 C2 1.365(3) . ?
C1 C6 1.379(3) . ?
C1 H1 0.9300 . ?
C2 C3 1.359(3) . ?
C2 H2 0.9300 . ?
C3 C4 1.369(3) . ?
C3 H3 0.9300 . ?
C4 C5 1.379(3) . ?
C4 H4 0.9300 . ?
C5 C6 1.366(3) . ?
C5 C7 1.511(3) . ?
C6 H6 0.9300 . ?
C7 N1 1.451(2) . ?
C7 H7A 0.9700 . ?
C7 H7B 0.9700 . ?
C8 O4 1.215(2) . ?
C8 N1 1.377(3) . ?
C8 C9 1.481(3) . ?
C9 H9A 0.9600 . ?
C9 H9B 0.9600 . ?
C9 H9C 0.9600 . ?
C10 N1 1.436(3) . ?
C10 C11 1.510(3) . ?
C10 H10A 0.9700 . ?
C10 H10B 0.9700 . ?
C11 O3 1.206(2) . ?
C11 N2 1.349(2) . ?
C12 C17 1.382(3) . ?
C12 N2 1.402(2) . ?
C12 C13 1.408(3) . ?
C13 C14 1.397(3) . ?
C13 C18 1.465(3) . ?
C14 C15 1.359(3) . ?
C14 H14 0.9300 . ?
C15 C16 1.378(3) . ?
C15 H15 0.9300 . ?
C16 C17 1.366(3) . ?
C16 H16 0.9300 . ?
C17 H17 0.9300 . ?
C18 O2 1.217(2) . ?
C18 O1 1.331(3) . ?
C19 O1 1.434(3) . ?
C19 H19A 0.9600 . ?
C19 H19B 0.9600 . ?
C19 H19C 0.9600 . ?
N2 H2N 0.8600 . ?

loop_
_geom_hbond_atom_site_label_D
_geom_hbond_atom_site_label_H
_geom_hbond_atom_site_label_A
_geom_hbond_distance_DH
_geom_hbond_distance_HA
_geom_hbond_distance_DA
_geom_hbond_angle_DHA
_geom_hbond_site_symmetry_A
N2 H2N O2 0.86 1.93 2.638(2) 139.2 .
N2 H2N N1 0.86 2.26 2.725(2) 114.1 .
C7 H7B O3 0.97 2.58 3.489(3) 156.8 2_777
C19 H19B O3 0.96 2.52 3.290(3) 136.9 1_545
C17 H17 O3 0.93 2.27 2.884(3) 122.9 .
C9 H9C O4 0.96 2.65 3.611(3) 174.5 2_666

loop_
_geom_torsion_atom_site_label_1
_geom_torsion_atom_site_label_2
_geom_torsion_atom_site_label_3
_geom_torsion_atom_site_label_4
_geom_torsion
_geom_torsion_site_symmetry_1
_geom_torsion_site_symmetry_2
_geom_torsion_site_symmetry_3
_geom_torsion_site_symmetry_4
_geom_torsion_publ_flag
C6 C1 C2 C3 0.4(4) . . . . ?
C1 C2 C3 C4 0.1(4) . . . . ?
C2 C3 C4 C5 0.0(4) . . . . ?
C3 C4 C5 C6 -0.7(3) . . . . ?
C3 C4 C5 C7 178.2(2) . . . . ?
C4 C5 C6 C1 1.2(4) . . . . ?
C7 C5 C6 C1 -177.6(2) . . . . ?
C2 C1 C6 C5 -1.1(4) . . . . ?
C6 C5 C7 N1 -5.0(3) . . . . ?
C4 C5 C7 N1 176.2(2) . . . . ?
N1 C10 C11 O3 176.32(19) . . . . ?
N1 C10 C11 N2 -3.1(3) . . . . ?
C17 C12 C13 C14 1.5(3) . . . . ?
N2 C12 C13 C14 -177.01(18) . . . . ?
C17 C12 C13 C18 -177.50(19) . . . . ?
N2 C12 C13 C18 3.9(3) . . . . ?
C12 C13 C14 C15 -1.1(3) . . . . ?
C18 C13 C14 C15 177.9(2) . . . . ?
C13 C14 C15 C16 -0.5(4) . . . . ?
C14 C15 C16 C17 1.8(4) . . . . ?
C15 C16 C17 C12 -1.4(3) . . . . ?
N2 C12 C17 C16 178.18(18) . . . . ?
C13 C12 C17 C16 -0.3(3) . . . . ?
C14 C13 C18 O2 -174.7(2) . . . . ?
C12 C13 C18 O2 4.3(4) . . . . ?
C14 C13 C18 O1 5.4(3) . . . . ?
C12 C13 C18 O1 -175.56(17) . . . . ?
O4 C8 N1 C10 -3.4(3) . . . . ?
C9 C8 N1 C10 176.21(17) . . . . ?
O4 C8 N1 C7 -176.57(17) . . . . ?
C9 C8 N1 C7 3.1(3) . . . . ?
C11 C10 N1 C8 89.0(2) . . . . ?
C11 C10 N1 C7 -97.5(2) . . . . ?
C5 C7 N1 C8 84.7(2) . . . . ?
C5 C7 N1 C10 -88.5(2) . . . . ?
O3 C11 N2 C12 6.4(4) . . . . ?
C10 C11 N2 C12 -174.23(18) . . . . ?
C17 C12 N2 C11 -7.1(3) . . . . ?
C13 C12 N2 C11 171.36(19) . . . . ?
O2 C18 O1 C19 -0.6(3) . . . . ?
C13 C18 O1 C19 179.34(19) . . . . ?
